data_4083495
loop_
_publ_author_name
'Dutta, Barnali'
'Scolaro, Claudine'
'Scopelliti, Rosario'
'Dyson, Paul J.'
'Severin, Kay'

_publ_section_title
;
 Importance of the \p-Ligand: Remarkable Effect of the Cyclopentadienyl
 Ring on the Cytotoxicity of Ruthenium PTA Compounds
;
_journal_issue 7
_journal_name_full Organometallics
_journal_page_first 1355
_journal_paper_doi 10.1021/om800025a
_journal_volume 27
_journal_year 2008
_chemical_formula_moiety 'C40 H70 Cl2 O2 Ru2'
_chemical_formula_sum 'C40 H70 Cl2 O2 Ru2'
_chemical_formula_weight 856.00
_chemical_name_systematic
; 
 ? 
;
_space_group_IT_number 2
_symmetry_cell_setting triclinic
_symmetry_space_group_name_Hall '-P 1'
_symmetry_space_group_name_H-M 'P -1'
_atom_sites_solution_hydrogens geom
_atom_sites_solution_primary direct
_atom_sites_solution_secondary difmap
_audit_creation_method SHELXL-97
_cell_angle_alpha 101.758(17)
_cell_angle_beta 99.882(18)
_cell_angle_gamma 92.274(13)
_cell_formula_units_Z 2
_cell_length_a 9.6933(19)
_cell_length_b 12.9082(19)
_cell_length_c 17.281(3)
_cell_measurement_reflns_used 41
_cell_measurement_temperature 100(2)
_cell_measurement_theta_max 19.758
_cell_measurement_theta_min 3.406
_cell_volume 2079.2(7)
_computing_cell_refinement 'Dirax/lsq (Duisenberg & Schreurs, 1989-2000)'
_computing_data_collection 'Collect (Bruker AXS BV, 1997-2004)'
_computing_data_reduction 'EvalCCD (Duisenberg & Schreurs, 1990-2000)'
_computing_molecular_graphics 'Bruker SHELXTL'
_computing_publication_material 'Bruker SHELXTL'
_computing_structure_refinement 'SHELXL-97 (Sheldrick, 1997)'
_computing_structure_solution 'SHELXS-97 (Sheldrick, 1990)'
_diffrn_ambient_temperature 100(2)
_diffrn_measured_fraction_theta_full 0.979
_diffrn_measured_fraction_theta_max 0.979
_diffrn_measurement_device_type 'Bruker APEX II CCD'
_diffrn_measurement_method 'phi and omega scans'
_diffrn_radiation_monochromator graphite
_diffrn_radiation_source 'fine-focus sealed tube'
_diffrn_radiation_type MoK\a
_diffrn_radiation_wavelength 0.71073
_diffrn_reflns_av_R_equivalents 0.0924
_diffrn_reflns_av_sigmaI/netI 0.0718
_diffrn_reflns_limit_h_max 10
_diffrn_reflns_limit_h_min -10
_diffrn_reflns_limit_k_max 14
_diffrn_reflns_limit_k_min -14
_diffrn_reflns_limit_l_max 19
_diffrn_reflns_limit_l_min -19
_diffrn_reflns_number 25709
_diffrn_reflns_theta_full 23.26
_diffrn_reflns_theta_max 23.26
_diffrn_reflns_theta_min 3.32
_exptl_absorpt_coefficient_mu 0.885
_exptl_absorpt_correction_T_max 1.0000
_exptl_absorpt_correction_T_min 0.5126
_exptl_absorpt_correction_type multi-scan
_exptl_absorpt_process_details 'SADABS V2.10 (Sheldrick, G. M., 2003)'
_exptl_crystal_colour red
_exptl_crystal_density_diffrn 1.367
_exptl_crystal_density_method 'not measured'
_exptl_crystal_description irregular
_exptl_crystal_F_000 896
_exptl_crystal_size_max 0.50
_exptl_crystal_size_mid 0.38
_exptl_crystal_size_min 0.31
_refine_diff_density_max 2.073
_refine_diff_density_min -0.910
_refine_diff_density_rms 0.201
_refine_ls_extinction_method none
_refine_ls_goodness_of_fit_ref 1.231
_refine_ls_hydrogen_treatment riding
_refine_ls_matrix_type full
_refine_ls_number_parameters 415
_refine_ls_number_reflns 5868
_refine_ls_number_restraints 18
_refine_ls_restrained_S_all 1.230
_refine_ls_R_factor_all 0.1244
_refine_ls_R_factor_gt 0.0904
_refine_ls_shift/su_max 0.000
_refine_ls_shift/su_mean 0.000
_refine_ls_structure_factor_coef Fsqd
_refine_ls_weighting_details 'calc w=1/[\s^2^(Fo^2^)+(0.0257P)^2^+64.4450P] where P=(Fo^2^+2Fc^2^)/3'
_refine_ls_weighting_scheme calc
_refine_ls_wR_factor_gt 0.2159
_refine_ls_wR_factor_ref 0.2361
_reflns_number_gt 4415
_reflns_number_total 5868
_reflns_threshold_expression >2sigma(I)
_cod_data_source_file om800025a-file001.cif
_cod_data_source_block complex_3b
_cod_depositor_comments
;
The following automatic conversions were performed:

'_symmetry_cell_setting' value 'Triclinic' changed to 'triclinic'
according to
/usr/data/users/saulius/automatic-downloads/retrospective/ACS/lib/dictionaries/cif_core.dic
dictionary named 'cif_core.dic' version 2.4.2 from 2011-04-26.

Automatic conversion script
Id: cif_fix_values 2281 2013-09-26 08:29:07Z andrius 
;
_cod_original_sg_symbol_H-M P-1
_cod_database_code 4083495

loop_
_symmetry_equiv_pos_as_xyz
'x, y, z'
'-x, -y, -z'

loop_
_atom_site_label
_atom_site_type_symbol
_atom_site_fract_x
_atom_site_fract_y
_atom_site_fract_z
_atom_site_U_iso_or_equiv
_atom_site_adp_type
_atom_site_occupancy
_atom_site_symmetry_multiplicity
_atom_site_calc_flag
_atom_site_refinement_flags
Ru1 Ru 0.28363(12) 0.27044(8) 0.25752(6) 0.0193(3) Uani 1 1 d .
Ru2 Ru 0.33138(12) 0.01211(8) 0.19688(6) 0.0199(3) Uani 1 1 d .
Cl1 Cl 0.1368(4) 0.1206(3) 0.1784(2) 0.0363(9) Uani 1 1 d .
Cl2 Cl 0.4696(4) 0.1750(3) 0.2045(2) 0.0322(9) Uani 1 1 d .
O1 O 0.4193(10) 0.3548(7) 0.4442(5) 0.025(2) Uani 1 1 d .
O2 O 0.2717(10) -0.1157(7) 0.3294(5) 0.024(2) Uani 1 1 d .
C1 C 0.3371(14) 0.3689(11) 0.3767(7) 0.023(3) Uani 1 1 d U
C2 C 0.1866(12) 0.3410(9) 0.3548(7) 0.012(3) Uani 1 1 d U
C3 C 0.1374(14) 0.3845(9) 0.2823(8) 0.019(3) Uani 1 1 d .
C4 C 0.2611(14) 0.4309(9) 0.2590(7) 0.018(3) Uani 1 1 d U
C5 C 0.3805(15) 0.4248(10) 0.3190(8) 0.021(3) Uani 1 1 d .
H5 H 0.4733 0.4529 0.3207 0.025 Uiso 1 1 calc R
C6 C 0.5698(15) 0.3652(12) 0.4459(9) 0.029(3) Uani 1 1 d .
H6A H 0.6007 0.4398 0.4478 0.035 Uiso 1 1 calc R
H6B H 0.5929 0.3202 0.3969 0.035 Uiso 1 1 calc R
C7 C 0.6435(16) 0.3308(12) 0.5195(8) 0.030(3) Uani 1 1 d .
H7A H 0.6248 0.3785 0.5679 0.046 Uiso 1 1 calc R
H7B H 0.7449 0.3335 0.5201 0.046 Uiso 1 1 calc R
H7C H 0.6088 0.2581 0.5185 0.046 Uiso 1 1 calc R
C8 C 0.1118(15) 0.2772(11) 0.4045(8) 0.025(3) Uani 1 1 d .
C9 C 0.1965(16) 0.1847(12) 0.4225(9) 0.035(4) Uani 1 1 d .
H9A H 0.1583 0.1537 0.4624 0.052 Uiso 1 1 calc R
H9B H 0.2949 0.2105 0.4437 0.052 Uiso 1 1 calc R
H9C H 0.1906 0.1306 0.3730 0.052 Uiso 1 1 calc R
C10 C 0.1061(16) 0.3543(11) 0.4848(9) 0.031(3) Uani 1 1 d .
H10A H 0.0488 0.4126 0.4743 0.047 Uiso 1 1 calc R
H10B H 0.2014 0.3831 0.5114 0.047 Uiso 1 1 calc R
H10C H 0.0643 0.3162 0.5198 0.047 Uiso 1 1 calc R
C11 C -0.0357(15) 0.2295(12) 0.3630(10) 0.033(4) Uani 1 1 d .
H11A H -0.0306 0.1808 0.3122 0.050 Uiso 1 1 calc R
H11B H -0.0951 0.2865 0.3522 0.050 Uiso 1 1 calc R
H11C H -0.0760 0.1907 0.3981 0.050 Uiso 1 1 calc R
C12 C -0.0164(14) 0.3821(11) 0.2372(8) 0.027(3) Uani 1 1 d .
H12A H -0.0134 0.3746 0.1794 0.032 Uiso 1 1 calc R
H12B H -0.0673 0.3168 0.2428 0.032 Uiso 1 1 calc R
C13 C -0.1057(15) 0.4746(11) 0.2608(9) 0.028(3) Uani 1 1 d .
C14 C -0.1974(16) 0.4554(13) 0.3225(9) 0.034(4) Uani 1 1 d .
H14A H -0.1366 0.4498 0.3728 0.051 Uiso 1 1 calc R
H14B H -0.2574 0.3894 0.3008 0.051 Uiso 1 1 calc R
H14C H -0.2563 0.5148 0.3330 0.051 Uiso 1 1 calc R
C15 C -0.0205(15) 0.5806(11) 0.2942(9) 0.029(3) Uani 1 1 d .
H15A H 0.0297 0.5820 0.3488 0.043 Uiso 1 1 calc R
H15B H -0.0836 0.6382 0.2957 0.043 Uiso 1 1 calc R
H15C H 0.0474 0.5900 0.2597 0.043 Uiso 1 1 calc R
C16 C -0.2087(16) 0.4850(13) 0.1849(9) 0.036(4) Uani 1 1 d .
H16A H -0.2706 0.5413 0.1990 0.054 Uiso 1 1 calc R
H16B H -0.2653 0.4177 0.1621 0.054 Uiso 1 1 calc R
H16C H -0.1559 0.5027 0.1452 0.054 Uiso 1 1 calc R
C17 C 0.2825(13) 0.4880(10) 0.1904(8) 0.021(3) Uani 1 1 d .
C18 C 0.3238(15) 0.6045(10) 0.2287(9) 0.027(3) Uani 1 1 d .
H18A H 0.3341 0.6437 0.1868 0.040 Uiso 1 1 calc R
H18B H 0.4132 0.6110 0.2664 0.040 Uiso 1 1 calc R
H18C H 0.2509 0.6340 0.2577 0.040 Uiso 1 1 calc R
C19 C 0.1568(15) 0.4762(12) 0.1224(9) 0.031(3) Uani 1 1 d .
H19A H 0.0743 0.5009 0.1444 0.046 Uiso 1 1 calc R
H19B H 0.1382 0.4014 0.0949 0.046 Uiso 1 1 calc R
H19C H 0.1769 0.5186 0.0841 0.046 Uiso 1 1 calc R
C20 C 0.4053(15) 0.4421(11) 0.1529(9) 0.027(3) Uani 1 1 d .
H20A H 0.3838 0.3659 0.1310 0.041 Uiso 1 1 calc R
H20B H 0.4907 0.4536 0.1942 0.041 Uiso 1 1 calc R
H20C H 0.4198 0.4776 0.1096 0.041 Uiso 1 1 calc R
C21 C 0.3151(15) -0.1153(10) 0.2600(8) 0.023(3) Uani 1 1 d .
C22 C 0.4626(15) -0.0912(10) 0.2525(8) 0.024(3) Uani 1 1 d .
C23 C 0.4663(14) -0.1119(10) 0.1661(8) 0.020(3) Uani 1 1 d .
C24 C 0.3195(14) -0.1393(10) 0.1230(8) 0.019(3) Uani 1 1 d .
C25 C 0.2314(13) -0.1448(9) 0.1803(7) 0.016(3) Uani 1 1 d .
H25 H 0.1334 -0.1648 0.1680 0.019 Uiso 1 1 calc R
C26 C 0.1229(16) -0.1191(12) 0.3268(9) 0.033(4) Uani 1 1 d .
H26A H 0.0768 -0.1853 0.2904 0.039 Uiso 1 1 calc R
H26B H 0.0838 -0.0580 0.3063 0.039 Uiso 1 1 calc R
C27 C 0.0967(16) -0.1146(12) 0.4111(9) 0.031(3) Uani 1 1 d .
H27A H 0.1398 -0.1733 0.4317 0.047 Uiso 1 1 calc R
H27B H -0.0047 -0.1207 0.4103 0.047 Uiso 1 1 calc R
H27C H 0.1380 -0.0470 0.4459 0.047 Uiso 1 1 calc R
C28 C 0.5780(15) -0.0558(11) 0.3296(8) 0.027(3) Uani 1 1 d .
C29 C 0.5232(17) 0.0284(13) 0.3926(9) 0.037(4) Uani 1 1 d .
H29A H 0.6010 0.0592 0.4365 0.056 Uiso 1 1 calc R
H29B H 0.4502 -0.0054 0.4140 0.056 Uiso 1 1 calc R
H29C H 0.4840 0.0845 0.3670 0.056 Uiso 1 1 calc R
C30 C 0.6097(17) -0.1559(13) 0.3619(10) 0.040(4) Uani 1 1 d .
H30A H 0.6478 -0.2068 0.3222 0.059 Uiso 1 1 calc R
H30B H 0.5230 -0.1879 0.3720 0.059 Uiso 1 1 calc R
H30C H 0.6786 -0.1372 0.4121 0.059 Uiso 1 1 calc R
C31 C 0.7114(16) -0.0045(12) 0.3137(9) 0.034(4) Uani 1 1 d .
H31A H 0.7734 0.0264 0.3650 0.051 Uiso 1 1 calc R
H31B H 0.6873 0.0514 0.2841 0.051 Uiso 1 1 calc R
H31C H 0.7594 -0.0583 0.2818 0.051 Uiso 1 1 calc R
C32 C 0.5902(14) -0.1015(11) 0.1248(9) 0.026(3) Uani 1 1 d .
H32A H 0.6578 -0.0454 0.1608 0.031 Uiso 1 1 calc R
H32B H 0.5557 -0.0749 0.0757 0.031 Uiso 1 1 calc R
C33 C 0.6745(14) -0.1993(11) 0.0994(8) 0.025(3) Uani 1 1 d .
C34 C 0.7979(16) -0.2091(12) 0.1641(10) 0.036(4) Uani 1 1 d .
H34A H 0.7641 -0.2135 0.2137 0.054 Uiso 1 1 calc R
H34B H 0.8649 -0.1468 0.1742 0.054 Uiso 1 1 calc R
H34C H 0.8444 -0.2734 0.1461 0.054 Uiso 1 1 calc R
C35 C 0.5843(15) -0.3055(11) 0.0777(9) 0.031(4) Uani 1 1 d .
H35A H 0.6438 -0.3639 0.0647 0.047 Uiso 1 1 calc R
H35B H 0.5106 -0.3060 0.0311 0.047 Uiso 1 1 calc R
H35C H 0.5413 -0.3144 0.1235 0.047 Uiso 1 1 calc R
C36 C 0.7399(16) -0.1814(12) 0.0269(9) 0.033(4) Uani 1 1 d .
H36A H 0.7975 -0.1138 0.0419 0.050 Uiso 1 1 calc R
H36B H 0.6648 -0.1797 -0.0186 0.050 Uiso 1 1 calc R
H36C H 0.7987 -0.2394 0.0116 0.050 Uiso 1 1 calc R
C37 C 0.2490(14) -0.1691(11) 0.0327(8) 0.024(3) Uani 1 1 d .
C38 C 0.1979(15) -0.2885(11) 0.0132(8) 0.029(3) Uani 1 1 d .
H38A H 0.1471 -0.3088 -0.0425 0.043 Uiso 1 1 calc R
H38B H 0.1353 -0.3012 0.0497 0.043 Uiso 1 1 calc R
H38C H 0.2790 -0.3309 0.0199 0.043 Uiso 1 1 calc R
C39 C 0.3369(15) -0.1485(12) -0.0277(8) 0.029(3) Uani 1 1 d .
H39A H 0.3661 -0.0726 -0.0170 0.044 Uiso 1 1 calc R
H39B H 0.2813 -0.1705 -0.0821 0.044 Uiso 1 1 calc R
H39C H 0.4202 -0.1890 -0.0232 0.044 Uiso 1 1 calc R
C40 C 0.1149(15) -0.1080(12) 0.0199(9) 0.033(4) Uani 1 1 d .
H40A H 0.1420 -0.0325 0.0256 0.049 Uiso 1 1 calc R
H40B H 0.0577 -0.1166 0.0601 0.049 Uiso 1 1 calc R
H40C H 0.0604 -0.1363 -0.0341 0.049 Uiso 1 1 calc R

loop_
_atom_site_aniso_label
_atom_site_aniso_U_11
_atom_site_aniso_U_22
_atom_site_aniso_U_33
_atom_site_aniso_U_23
_atom_site_aniso_U_13
_atom_site_aniso_U_12
Ru1 0.0265(6) 0.0163(6) 0.0155(6) 0.0049(4) 0.0027(5) 0.0029(5)
Ru2 0.0270(6) 0.0160(6) 0.0170(6) 0.0058(4) 0.0015(5) 0.0021(5)
Cl1 0.038(2) 0.027(2) 0.036(2) 0.0005(16) -0.0082(17) 0.0063(16)
Cl2 0.044(2) 0.0203(18) 0.037(2) 0.0098(16) 0.0140(17) 0.0040(16)
O1 0.034(6) 0.020(5) 0.019(5) 0.007(4) -0.001(4) -0.002(4)
O2 0.028(5) 0.026(5) 0.017(5) 0.005(4) 0.005(4) 0.001(4)
C1 0.028(6) 0.029(6) 0.008(6) -0.003(5) -0.003(5) 0.005(5)
C2 0.018(4) 0.009(4) 0.008(4) -0.004(3) 0.006(4) -0.001(4)
C3 0.032(8) 0.005(6) 0.016(7) -0.006(5) 0.008(6) 0.000(5)
C4 0.033(6) 0.007(5) 0.016(6) 0.007(5) 0.005(5) -0.002(5)
C5 0.029(8) 0.010(7) 0.022(7) -0.001(5) 0.007(6) 0.000(6)
C6 0.030(8) 0.032(9) 0.027(8) 0.012(7) 0.003(6) -0.001(7)
C7 0.032(8) 0.034(9) 0.025(8) 0.010(7) -0.003(6) 0.004(7)
C8 0.029(8) 0.022(7) 0.026(8) 0.013(6) 0.001(6) -0.005(6)
C9 0.040(9) 0.040(9) 0.029(9) 0.024(7) 0.004(7) -0.013(7)
C10 0.040(9) 0.027(8) 0.030(9) 0.009(7) 0.012(7) 0.000(7)
C11 0.030(8) 0.032(9) 0.044(10) 0.024(7) 0.005(7) -0.001(7)
C12 0.024(8) 0.032(8) 0.019(7) -0.001(6) -0.001(6) 0.001(6)
C13 0.031(8) 0.016(7) 0.034(9) 0.003(6) -0.002(7) 0.007(6)
C14 0.030(8) 0.041(9) 0.033(9) 0.011(7) 0.010(7) 0.003(7)
C15 0.027(8) 0.028(8) 0.030(8) 0.004(6) 0.005(6) -0.003(6)
C16 0.033(9) 0.044(10) 0.031(9) 0.010(7) 0.003(7) 0.008(7)
C17 0.019(7) 0.022(7) 0.025(8) 0.013(6) 0.002(6) 0.002(6)
C18 0.031(8) 0.019(7) 0.031(8) 0.012(6) 0.004(6) 0.001(6)
C19 0.025(8) 0.031(8) 0.036(9) 0.014(7) 0.000(7) -0.009(6)
C20 0.039(9) 0.019(7) 0.033(8) 0.016(6) 0.018(7) 0.003(6)
C21 0.038(8) 0.012(7) 0.018(7) 0.002(5) 0.002(6) 0.008(6)
C22 0.037(8) 0.010(7) 0.025(8) 0.006(6) 0.002(6) -0.003(6)
C23 0.030(8) 0.009(6) 0.020(7) 0.004(5) -0.001(6) 0.006(6)
C24 0.029(8) 0.012(7) 0.017(7) 0.005(5) 0.007(6) -0.001(6)
C25 0.019(7) 0.009(6) 0.019(7) 0.000(5) 0.004(5) 0.003(5)
C26 0.036(9) 0.033(9) 0.029(8) 0.008(7) 0.005(7) 0.001(7)
C27 0.033(8) 0.034(9) 0.031(9) 0.014(7) 0.009(7) 0.009(7)
C28 0.027(8) 0.028(8) 0.022(8) 0.009(6) -0.005(6) -0.001(6)
C29 0.046(10) 0.042(10) 0.020(8) 0.004(7) 0.000(7) -0.014(8)
C30 0.041(10) 0.047(10) 0.032(9) 0.022(8) -0.006(7) -0.003(8)
C31 0.044(9) 0.033(9) 0.018(8) 0.006(7) -0.012(7) -0.001(7)
C32 0.019(7) 0.030(8) 0.030(8) 0.014(7) -0.002(6) 0.002(6)
C33 0.018(7) 0.028(8) 0.030(8) 0.013(6) 0.002(6) 0.003(6)
C34 0.038(9) 0.024(8) 0.043(10) 0.003(7) 0.001(7) 0.012(7)
C35 0.033(8) 0.023(8) 0.045(10) 0.019(7) 0.009(7) 0.009(7)
C36 0.028(8) 0.039(9) 0.036(9) 0.013(7) 0.005(7) 0.008(7)
C37 0.027(8) 0.026(8) 0.019(7) 0.006(6) 0.001(6) 0.001(6)
C38 0.031(8) 0.033(8) 0.017(7) 0.000(6) -0.005(6) 0.002(7)
C39 0.031(8) 0.040(9) 0.014(7) 0.008(6) -0.006(6) -0.001(7)
C40 0.030(8) 0.032(9) 0.031(9) 0.010(7) -0.010(7) -0.002(7)

loop_
_atom_type_symbol
_atom_type_description
_atom_type_scat_dispersion_real
_atom_type_scat_dispersion_imag
_atom_type_scat_source
C C 0.0033 0.0016 'International Tables Vol C Tables 4.2.6.8 and 6.1.1.4'
H H 0.0000 0.0000 'International Tables Vol C Tables 4.2.6.8 and 6.1.1.4'
O O 0.0106 0.0060 'International Tables Vol C Tables 4.2.6.8 and 6.1.1.4'
Cl Cl 0.1484 0.1585 'International Tables Vol C Tables 4.2.6.8 and 6.1.1.4'
Ru Ru -1.2594 0.8363 'International Tables Vol C Tables 4.2.6.8 and 6.1.1.4'

loop_
_geom_angle_atom_site_label_1
_geom_angle_atom_site_label_2
_geom_angle_atom_site_label_3
_geom_angle
C4 Ru1 C3 41.0(5)
C4 Ru1 C2 69.3(5)
C3 Ru1 C2 41.0(5)
C4 Ru1 C5 39.4(5)
C3 Ru1 C5 66.6(5)
C2 Ru1 C5 67.1(5)
C4 Ru1 C1 67.3(5)
C3 Ru1 C1 66.8(5)
C2 Ru1 C1 39.7(5)
C5 Ru1 C1 39.4(5)
C4 Ru1 Cl1 128.4(4)
C3 Ru1 Cl1 102.5(4)
C2 Ru1 Cl1 108.9(3)
C5 Ru1 Cl1 167.7(4)
C1 Ru1 Cl1 143.3(4)
C4 Ru1 Cl2 123.2(4)
C3 Ru1 Cl2 162.9(4)
C2 Ru1 Cl2 151.7(3)
C5 Ru1 Cl2 105.3(4)
C1 Ru1 Cl2 117.1(4)
Cl1 Ru1 Cl2 83.68(13)
C24 Ru2 C22 68.2(5)
C24 Ru2 C23 40.9(5)
C22 Ru2 C23 40.1(5)
C24 Ru2 C25 39.2(5)
C22 Ru2 C25 67.2(5)
C23 Ru2 C25 66.6(5)
C24 Ru2 C21 66.4(5)
C22 Ru2 C21 40.4(5)
C23 Ru2 C21 66.7(5)
C25 Ru2 C21 39.0(5)
C24 Ru2 Cl1 118.9(4)
C22 Ru2 Cl1 156.7(4)
C23 Ru2 Cl1 157.6(4)
C25 Ru2 Cl1 103.5(3)
C21 Ru2 Cl1 119.2(4)
C24 Ru2 Cl2 132.6(4)
C22 Ru2 Cl2 108.5(4)
C23 Ru2 Cl2 105.0(4)
C25 Ru2 Cl2 171.3(3)
C21 Ru2 Cl2 141.5(4)
Cl1 Ru2 Cl2 83.36(13)
Ru1 Cl1 Ru2 89.10(13)
Ru2 Cl2 Ru1 87.89(13)
C1 O1 C6 115.8(10)
C21 O2 C26 116.4(10)
O1 C1 C5 125.6(12)
O1 C1 C2 125.1(12)
C5 C1 C2 109.0(11)
O1 C1 Ru1 132.0(9)
C5 C1 Ru1 70.2(7)
C2 C1 Ru1 69.2(7)
C1 C2 C3 106.2(10)
C1 C2 C8 120.4(11)
C3 C2 C8 133.5(11)
C1 C2 Ru1 71.1(7)
C3 C2 Ru1 69.1(6)
C8 C2 Ru1 124.0(8)
C4 C3 C2 108.0(11)
C4 C3 C12 124.7(11)
C2 C3 C12 127.3(11)
C4 C3 Ru1 68.4(7)
C2 C3 Ru1 69.9(7)
C12 C3 Ru1 126.9(8)
C5 C4 C3 107.4(11)
C5 C4 C17 118.3(11)
C3 C4 C17 134.0(12)
C5 C4 Ru1 72.7(7)
C3 C4 Ru1 70.5(7)
C17 C4 Ru1 125.7(9)
C4 C5 C1 109.2(12)
C4 C5 Ru1 67.9(7)
C1 C5 Ru1 70.4(7)
C4 C5 H5 125.4
C1 C5 H5 125.4
Ru1 C5 H5 127.9
O1 C6 C7 108.3(11)
O1 C6 H6A 110.0
C7 C6 H6A 110.0
O1 C6 H6B 110.0
C7 C6 H6B 110.0
H6A C6 H6B 108.4
C6 C7 H7A 109.5
C6 C7 H7B 109.5
H7A C7 H7B 109.5
C6 C7 H7C 109.5
H7A C7 H7C 109.5
H7B C7 H7C 109.5
C11 C8 C9 106.6(11)
C11 C8 C10 110.3(12)
C9 C8 C10 108.6(12)
C11 C8 C2 114.3(11)
C9 C8 C2 110.5(11)
C10 C8 C2 106.5(10)
C8 C9 H9A 109.5
C8 C9 H9B 109.5
H9A C9 H9B 109.5
C8 C9 H9C 109.5
H9A C9 H9C 109.5
H9B C9 H9C 109.5
C8 C10 H10A 109.5
C8 C10 H10B 109.5
H10A C10 H10B 109.5
C8 C10 H10C 109.5
H10A C10 H10C 109.5
H10B C10 H10C 109.5
C8 C11 H11A 109.5
C8 C11 H11B 109.5
H11A C11 H11B 109.5
C8 C11 H11C 109.5
H11A C11 H11C 109.5
H11B C11 H11C 109.5
C13 C12 C3 119.8(11)
C13 C12 H12A 107.4
C3 C12 H12A 107.4
C13 C12 H12B 107.4
C3 C12 H12B 107.4
H12A C12 H12B 106.9
C15 C13 C12 113.7(12)
C15 C13 C16 107.8(12)
C12 C13 C16 107.9(12)
C15 C13 C14 108.1(12)
C12 C13 C14 112.9(12)
C16 C13 C14 106.1(12)
C13 C14 H14A 109.5
C13 C14 H14B 109.5
H14A C14 H14B 109.5
C13 C14 H14C 109.5
H14A C14 H14C 109.5
H14B C14 H14C 109.5
C13 C15 H15A 109.5
C13 C15 H15B 109.5
H15A C15 H15B 109.5
C13 C15 H15C 109.5
H15A C15 H15C 109.5
H15B C15 H15C 109.5
C13 C16 H16A 109.5
C13 C16 H16B 109.5
H16A C16 H16B 109.5
C13 C16 H16C 109.5
H16A C16 H16C 109.5
H16B C16 H16C 109.5
C19 C17 C18 110.8(11)
C19 C17 C20 106.9(12)
C18 C17 C20 107.9(11)
C19 C17 C4 115.0(11)
C18 C17 C4 107.3(11)
C20 C17 C4 108.7(10)
C17 C18 H18A 109.5
C17 C18 H18B 109.5
H18A C18 H18B 109.5
C17 C18 H18C 109.5
H18A C18 H18C 109.5
H18B C18 H18C 109.5
C17 C19 H19A 109.5
C17 C19 H19B 109.5
H19A C19 H19B 109.5
C17 C19 H19C 109.5
H19A C19 H19C 109.5
H19B C19 H19C 109.5
C17 C20 H20A 109.5
C17 C20 H20B 109.5
H20A C20 H20B 109.5
C17 C20 H20C 109.5
H20A C20 H20C 109.5
H20B C20 H20C 109.5
O2 C21 C25 126.8(13)
O2 C21 C22 124.8(12)
C25 C21 C22 108.3(11)
O2 C21 Ru2 130.2(9)
C25 C21 Ru2 70.0(7)
C22 C21 Ru2 68.7(7)
C23 C22 C21 106.8(11)
C23 C22 C28 133.2(13)
C21 C22 C28 119.9(12)
C23 C22 Ru2 70.4(7)
C21 C22 Ru2 70.9(7)
C28 C22 Ru2 125.4(9)
C22 C23 C24 107.0(11)
C22 C23 C32 129.0(12)
C24 C23 C32 123.9(11)
C22 C23 Ru2 69.5(7)
C24 C23 Ru2 67.6(7)
C32 C23 Ru2 124.8(9)
C25 C24 C23 108.7(11)
C25 C24 C37 117.0(11)
C23 C24 C37 134.1(12)
C25 C24 Ru2 72.7(7)
C23 C24 Ru2 71.6(7)
C37 C24 Ru2 125.0(9)
C24 C25 C21 109.0(12)
C24 C25 Ru2 68.1(7)
C21 C25 Ru2 71.0(7)
C24 C25 H25 125.5
C21 C25 H25 125.5
Ru2 C25 H25 127.0
O2 C26 C27 108.0(12)
O2 C26 H26A 110.1
C27 C26 H26A 110.1
O2 C26 H26B 110.1
C27 C26 H26B 110.1
H26A C26 H26B 108.4
C26 C27 H27A 109.5
C26 C27 H27B 109.5
H27A C27 H27B 109.5
C26 C27 H27C 109.5
H27A C27 H27C 109.5
H27B C27 H27C 109.5
C31 C28 C30 110.4(12)
C31 C28 C29 106.3(12)
C30 C28 C29 110.8(12)
C31 C28 C22 113.2(11)
C30 C28 C22 106.3(11)
C29 C28 C22 110.0(12)
C28 C29 H29A 109.5
C28 C29 H29B 109.5
H29A C29 H29B 109.5
C28 C29 H29C 109.5
H29A C29 H29C 109.5
H29B C29 H29C 109.5
C28 C30 H30A 109.5
C28 C30 H30B 109.5
H30A C30 H30B 109.5
C28 C30 H30C 109.5
H30A C30 H30C 109.5
H30B C30 H30C 109.5
C28 C31 H31A 109.5
C28 C31 H31B 109.5
H31A C31 H31B 109.5
C28 C31 H31C 109.5
H31A C31 H31C 109.5
H31B C31 H31C 109.5
C23 C32 C33 120.6(11)
C23 C32 H32A 107.2
C33 C32 H32A 107.2
C23 C32 H32B 107.2
C33 C32 H32B 107.2
H32A C32 H32B 106.8
C34 C33 C35 107.0(11)
C34 C33 C36 105.5(12)
C35 C33 C36 110.6(12)
C34 C33 C32 112.9(12)
C35 C33 C32 113.3(11)
C36 C33 C32 107.4(11)
C33 C34 H34A 109.5
C33 C34 H34B 109.5
H34A C34 H34B 109.5
C33 C34 H34C 109.5
H34A C34 H34C 109.5
H34B C34 H34C 109.5
C33 C35 H35A 109.5
C33 C35 H35B 109.5
H35A C35 H35B 109.5
C33 C35 H35C 109.5
H35A C35 H35C 109.5
H35B C35 H35C 109.5
C33 C36 H36A 109.5
C33 C36 H36B 109.5
H36A C36 H36B 109.5
C33 C36 H36C 109.5
H36A C36 H36C 109.5
H36B C36 H36C 109.5
C39 C37 C38 109.2(12)
C39 C37 C40 107.3(11)
C38 C37 C40 106.2(11)
C39 C37 C24 117.2(11)
C38 C37 C24 107.4(10)
C40 C37 C24 109.1(11)
C37 C38 H38A 109.5
C37 C38 H38B 109.5
H38A C38 H38B 109.5
C37 C38 H38C 109.5
H38A C38 H38C 109.5
H38B C38 H38C 109.5
C37 C39 H39A 109.5
C37 C39 H39B 109.5
H39A C39 H39B 109.5
C37 C39 H39C 109.5
H39A C39 H39C 109.5
H39B C39 H39C 109.5
C37 C40 H40A 109.5
C37 C40 H40B 109.5
H40A C40 H40B 109.5
C37 C40 H40C 109.5
H40A C40 H40C 109.5
H40B C40 H40C 109.5

loop_
_geom_bond_atom_site_label_1
_geom_bond_atom_site_label_2
_geom_bond_distance
Ru1 C4 2.087(12)
Ru1 C3 2.116(13)
Ru1 C2 2.127(11)
Ru1 C5 2.151(13)
Ru1 C1 2.154(12)
Ru1 Cl1 2.382(4)
Ru1 Cl2 2.428(4)
Ru2 C24 2.092(13)
Ru2 C22 2.135(13)
Ru2 C23 2.147(13)
Ru2 C25 2.154(12)
Ru2 C21 2.166(13)
Ru2 Cl1 2.409(4)
Ru2 Cl2 2.416(4)
O1 C1 1.344(15)
O1 C6 1.454(17)
O2 C21 1.338(16)
O2 C26 1.434(17)
C1 C5 1.451(19)
C1 C2 1.454(18)
C2 C3 1.487(17)
C2 C8 1.548(17)
C3 C4 1.473(18)
C3 C12 1.556(19)
C4 C5 1.431(19)
C4 C17 1.556(17)
C5 H5 0.9500
C6 C7 1.507(19)
C6 H6A 0.9900
C6 H6B 0.9900
C7 H7A 0.9800
C7 H7B 0.9800
C7 H7C 0.9800
C8 C11 1.528(19)
C8 C9 1.53(2)
C8 C10 1.55(2)
C9 H9A 0.9800
C9 H9B 0.9800
C9 H9C 0.9800
C10 H10A 0.9800
C10 H10B 0.9800
C10 H10C 0.9800
C11 H11A 0.9800
C11 H11B 0.9800
C11 H11C 0.9800
C12 C13 1.531(19)
C12 H12A 0.9900
C12 H12B 0.9900
C13 C15 1.52(2)
C13 C16 1.54(2)
C13 C14 1.55(2)
C14 H14A 0.9800
C14 H14B 0.9800
C14 H14C 0.9800
C15 H15A 0.9800
C15 H15B 0.9800
C15 H15C 0.9800
C16 H16A 0.9800
C16 H16B 0.9800
C16 H16C 0.9800
C17 C19 1.519(18)
C17 C18 1.522(19)
C17 C20 1.533(19)
C18 H18A 0.9800
C18 H18B 0.9800
C18 H18C 0.9800
C19 H19A 0.9800
C19 H19B 0.9800
C19 H19C 0.9800
C20 H20A 0.9800
C20 H20B 0.9800
C20 H20C 0.9800
C21 C25 1.442(18)
C21 C22 1.48(2)
C22 C23 1.469(19)
C22 C28 1.560(19)
C23 C24 1.481(18)
C23 C32 1.514(19)
C24 C25 1.425(18)
C24 C37 1.555(18)
C25 H25 0.9500
C26 C27 1.51(2)
C26 H26A 0.9900
C26 H26B 0.9900
C27 H27A 0.9800
C27 H27B 0.9800
C27 H27C 0.9800
C28 C31 1.52(2)
C28 C30 1.53(2)
C28 C29 1.55(2)
C29 H29A 0.9800
C29 H29B 0.9800
C29 H29C 0.9800
C30 H30A 0.9800
C30 H30B 0.9800
C30 H30C 0.9800
C31 H31A 0.9800
C31 H31B 0.9800
C31 H31C 0.9800
C32 C33 1.559(19)
C32 H32A 0.9900
C32 H32B 0.9900
C33 C34 1.519(19)
C33 C35 1.539(19)
C33 C36 1.55(2)
C34 H34A 0.9800
C34 H34B 0.9800
C34 H34C 0.9800
C35 H35A 0.9800
C35 H35B 0.9800
C35 H35C 0.9800
C36 H36A 0.9800
C36 H36B 0.9800
C36 H36C 0.9800
C37 C39 1.512(19)
C37 C38 1.550(19)
C37 C40 1.554(19)
C38 H38A 0.9800
C38 H38B 0.9800
C38 H38C 0.9800
C39 H39A 0.9800
C39 H39B 0.9800
C39 H39C 0.9800
C40 H40A 0.9800
C40 H40B 0.9800
C40 H40C 0.9800

loop_
_geom_torsion_atom_site_label_1
_geom_torsion_atom_site_label_2
_geom_torsion_atom_site_label_3
_geom_torsion_atom_site_label_4
_geom_torsion
C4 Ru1 Cl1 Ru2 157.7(5)
C3 Ru1 Cl1 Ru2 -166.5(4)
C2 Ru1 Cl1 Ru2 -124.3(4)
C5 Ru1 Cl1 Ru2 166.8(17)
C1 Ru1 Cl1 Ru2 -98.6(6)
Cl2 Ru1 Cl1 Ru2 29.65(13)
C24 Ru2 Cl1 Ru1 -165.4(4)
C22 Ru2 Cl1 Ru1 92.6(9)
C23 Ru2 Cl1 Ru1 -143.5(9)
C25 Ru2 Cl1 Ru1 155.7(3)
C21 Ru2 Cl1 Ru1 117.0(4)
Cl2 Ru2 Cl1 Ru1 -29.84(13)
C24 Ru2 Cl2 Ru1 152.8(5)
C22 Ru2 Cl2 Ru1 -130.2(4)
C23 Ru2 Cl2 Ru1 -172.0(4)
C21 Ru2 Cl2 Ru1 -100.7(6)
Cl1 Ru2 Cl2 Ru1 29.24(13)
C4 Ru1 Cl2 Ru2 -162.0(4)
C3 Ru1 Cl2 Ru2 -142.0(12)
C2 Ru1 Cl2 Ru2 89.1(7)
C5 Ru1 Cl2 Ru2 159.1(4)
C1 Ru1 Cl2 Ru2 118.5(4)
Cl1 Ru1 Cl2 Ru2 -29.58(13)
C6 O1 C1 C5 -21.0(18)
C6 O1 C1 C2 166.5(12)
C6 O1 C1 Ru1 73.8(16)
C4 Ru1 C1 O1 -156.6(15)
C3 Ru1 C1 O1 158.7(15)
C2 Ru1 C1 O1 119.0(16)
C5 Ru1 C1 O1 -120.5(16)
Cl1 Ru1 C1 O1 79.1(15)
Cl2 Ru1 C1 O1 -39.6(14)
C4 Ru1 C1 C5 -36.0(8)
C3 Ru1 C1 C5 -80.7(8)
C2 Ru1 C1 C5 -120.5(11)
Cl1 Ru1 C1 C5 -160.4(6)
Cl2 Ru1 C1 C5 80.9(8)
C4 Ru1 C1 C2 84.5(8)
C3 Ru1 C1 C2 39.7(7)
C5 Ru1 C1 C2 120.5(11)
Cl1 Ru1 C1 C2 -39.9(10)
Cl2 Ru1 C1 C2 -158.6(6)
O1 C1 C2 C3 172.1(12)
C5 C1 C2 C3 -1.5(13)
Ru1 C1 C2 C3 -60.5(8)
O1 C1 C2 C8 -8.5(19)
C5 C1 C2 C8 178.0(11)
Ru1 C1 C2 C8 118.9(11)
O1 C1 C2 Ru1 -127.4(13)
C5 C1 C2 Ru1 59.0(9)
C4 Ru1 C2 C1 -79.0(8)
C3 Ru1 C2 C1 -116.5(10)
C5 Ru1 C2 C1 -36.4(7)
Cl1 Ru1 C2 C1 156.1(7)
Cl2 Ru1 C2 C1 43.2(11)
C4 Ru1 C2 C3 37.5(7)
C5 Ru1 C2 C3 80.0(7)
C1 Ru1 C2 C3 116.5(10)
Cl1 Ru1 C2 C3 -87.5(7)
Cl2 Ru1 C2 C3 159.6(6)
C4 Ru1 C2 C8 166.5(11)
C3 Ru1 C2 C8 129.1(13)
C5 Ru1 C2 C8 -150.9(11)
C1 Ru1 C2 C8 -114.5(13)
Cl1 Ru1 C2 C8 41.6(10)
Cl2 Ru1 C2 C8 -71.3(13)
C1 C2 C3 C4 3.9(13)
C8 C2 C3 C4 -175.4(12)
Ru1 C2 C3 C4 -58.0(8)
C1 C2 C3 C12 -176.4(12)
C8 C2 C3 C12 4(2)
Ru1 C2 C3 C12 121.7(12)
C1 C2 C3 Ru1 61.9(8)
C8 C2 C3 Ru1 -117.5(14)
C2 Ru1 C3 C4 119.9(10)
C5 Ru1 C3 C4 38.4(7)
C1 Ru1 C3 C4 81.5(8)
Cl1 Ru1 C3 C4 -135.6(6)
Cl2 Ru1 C3 C4 -25.8(16)
C4 Ru1 C3 C2 -119.9(10)
C5 Ru1 C3 C2 -81.5(7)
C1 Ru1 C3 C2 -38.5(7)
Cl1 Ru1 C3 C2 104.5(6)
Cl2 Ru1 C3 C2 -145.7(10)
C4 Ru1 C3 C12 118.0(14)
C2 Ru1 C3 C12 -122.1(14)
C5 Ru1 C3 C12 156.3(13)
C1 Ru1 C3 C12 -160.6(13)
Cl1 Ru1 C3 C12 -17.7(12)
Cl2 Ru1 C3 C12 92.1(16)
C2 C3 C4 C5 -4.9(13)
C12 C3 C4 C5 175.5(11)
Ru1 C3 C4 C5 -63.8(8)
C2 C3 C4 C17 -179.9(12)
C12 C3 C4 C17 0(2)
Ru1 C3 C4 C17 121.2(14)
C2 C3 C4 Ru1 58.9(8)
C12 C3 C4 Ru1 -120.8(12)
C3 Ru1 C4 C5 116.3(10)
C2 Ru1 C4 C5 78.8(8)
C1 Ru1 C4 C5 36.0(8)
Cl1 Ru1 C4 C5 176.9(6)
Cl2 Ru1 C4 C5 -72.5(8)
C2 Ru1 C4 C3 -37.5(7)
C5 Ru1 C4 C3 -116.3(10)
C1 Ru1 C4 C3 -80.3(8)
Cl1 Ru1 C4 C3 60.6(8)
Cl2 Ru1 C4 C3 171.2(6)
C3 Ru1 C4 C17 -130.8(14)
C2 Ru1 C4 C17 -168.3(12)
C5 Ru1 C4 C17 112.9(14)
C1 Ru1 C4 C17 148.8(12)
Cl1 Ru1 C4 C17 -70.2(12)
Cl2 Ru1 C4 C17 40.4(12)
C3 C4 C5 C1 4.0(14)
C17 C4 C5 C1 179.9(11)
Ru1 C4 C5 C1 -58.4(9)
C3 C4 C5 Ru1 62.4(8)
C17 C4 C5 Ru1 -121.7(11)
O1 C1 C5 C4 -175.1(12)
C2 C1 C5 C4 -1.6(14)
Ru1 C1 C5 C4 56.8(9)
O1 C1 C5 Ru1 128.1(13)
C2 C1 C5 Ru1 -58.4(8)
C3 Ru1 C5 C4 -39.9(8)
C2 Ru1 C5 C4 -84.7(8)
C1 Ru1 C5 C4 -121.4(11)
Cl1 Ru1 C5 C4 -11(2)
Cl2 Ru1 C5 C4 124.2(7)
C4 Ru1 C5 C1 121.4(11)
C3 Ru1 C5 C1 81.5(8)
C2 Ru1 C5 C1 36.7(7)
Cl1 Ru1 C5 C1 110.1(17)
Cl2 Ru1 C5 C1 -114.4(7)
C1 O1 C6 C7 -171.5(11)
C1 C2 C8 C11 -165.0(12)
C3 C2 C8 C11 14(2)
Ru1 C2 C8 C11 -78.3(14)
C1 C2 C8 C9 -44.8(16)
C3 C2 C8 C9 134.5(14)
Ru1 C2 C8 C9 41.9(15)
C1 C2 C8 C10 72.9(14)
C3 C2 C8 C10 -107.7(15)
Ru1 C2 C8 C10 159.7(9)
C4 C3 C12 C13 -89.2(16)
C2 C3 C12 C13 91.2(17)
Ru1 C3 C12 C13 -177.0(10)
C3 C12 C13 C15 29.5(19)
C3 C12 C13 C16 148.9(13)
C3 C12 C13 C14 -94.2(15)
C5 C4 C17 C19 170.8(12)
C3 C4 C17 C19 -15(2)
Ru1 C4 C17 C19 82.5(14)
C5 C4 C17 C18 -65.4(14)
C3 C4 C17 C18 109.2(15)
Ru1 C4 C17 C18 -153.7(10)
C5 C4 C17 C20 51.0(15)
C3 C4 C17 C20 -134.4(14)
Ru1 C4 C17 C20 -37.3(15)
C26 O2 C21 C25 -17.3(18)
C26 O2 C21 C22 167.5(12)
C26 O2 C21 Ru2 77.0(15)
C24 Ru2 C21 O2 -158.3(14)
C22 Ru2 C21 O2 118.2(15)
C23 Ru2 C21 O2 157.0(14)
C25 Ru2 C21 O2 -121.9(16)
Cl1 Ru2 C21 O2 -47.2(14)
Cl2 Ru2 C21 O2 72.1(15)
C24 Ru2 C21 C25 -36.4(7)
C22 Ru2 C21 C25 -120.0(11)
C23 Ru2 C21 C25 -81.1(8)
Cl1 Ru2 C21 C25 74.7(7)
Cl2 Ru2 C21 C25 -166.0(6)
C24 Ru2 C21 C22 83.6(8)
C23 Ru2 C21 C22 38.8(7)
C25 Ru2 C21 C22 120.0(11)
Cl1 Ru2 C21 C22 -165.3(6)
Cl2 Ru2 C21 C22 -46.1(10)
O2 C21 C22 C23 173.4(11)
C25 C21 C22 C23 -2.6(14)
Ru2 C21 C22 C23 -61.6(8)
O2 C21 C22 C28 -4.5(19)
C25 C21 C22 C28 179.5(11)
Ru2 C21 C22 C28 120.5(11)
O2 C21 C22 Ru2 -125.0(12)
C25 C21 C22 Ru2 59.0(8)
C24 Ru2 C22 C23 37.8(7)
C25 Ru2 C22 C23 80.3(8)
C21 Ru2 C22 C23 116.6(10)
Cl1 Ru2 C22 C23 150.6(8)
Cl2 Ru2 C22 C23 -91.6(7)
C24 Ru2 C22 C21 -78.8(8)
C23 Ru2 C22 C21 -116.6(10)
C25 Ru2 C22 C21 -36.3(7)
Cl1 Ru2 C22 C21 34.0(13)
Cl2 Ru2 C22 C21 151.8(6)
C24 Ru2 C22 C28 167.5(13)
C23 Ru2 C22 C28 129.7(15)
C25 Ru2 C22 C28 -150.0(13)
C21 Ru2 C22 C28 -113.7(14)
Cl1 Ru2 C22 C28 -79.7(15)
Cl2 Ru2 C22 C28 38.1(12)
C21 C22 C23 C24 4.7(13)
C28 C22 C23 C24 -177.8(13)
Ru2 C22 C23 C24 -57.3(8)
C21 C22 C23 C32 -179.2(12)
C28 C22 C23 C32 -2(2)
Ru2 C22 C23 C32 118.8(13)
C21 C22 C23 Ru2 62.0(8)
C28 C22 C23 Ru2 -120.5(14)
C24 Ru2 C23 C22 -119.5(10)
C25 Ru2 C23 C22 -81.8(8)
C21 Ru2 C23 C22 -39.1(7)
Cl1 Ru2 C23 C22 -149.4(8)
Cl2 Ru2 C23 C22 101.0(7)
C22 Ru2 C23 C24 119.5(10)
C25 Ru2 C23 C24 37.7(7)
C21 Ru2 C23 C24 80.4(8)
Cl1 Ru2 C23 C24 -29.9(14)
Cl2 Ru2 C23 C24 -139.6(6)
C24 Ru2 C23 C32 116.6(13)
C22 Ru2 C23 C32 -123.9(14)
C25 Ru2 C23 C32 154.3(12)
C21 Ru2 C23 C32 -163.0(12)
Cl1 Ru2 C23 C32 86.7(14)
Cl2 Ru2 C23 C32 -22.9(11)
C22 C23 C24 C25 -5.1(13)
C32 C23 C24 C25 178.5(11)
Ru2 C23 C24 C25 -63.7(8)
C22 C23 C24 C37 179.8(13)
C32 C23 C24 C37 3(2)
Ru2 C23 C24 C37 121.2(14)
C22 C23 C24 Ru2 58.5(8)
C32 C23 C24 Ru2 -117.8(12)
C22 Ru2 C24 C25 80.1(8)
C23 Ru2 C24 C25 117.3(10)
C21 Ru2 C24 C25 36.2(7)
Cl1 Ru2 C24 C25 -75.3(7)
Cl2 Ru2 C24 C25 175.6(6)
C22 Ru2 C24 C23 -37.2(7)
C25 Ru2 C24 C23 -117.3(10)
C21 Ru2 C24 C23 -81.1(8)
Cl1 Ru2 C24 C23 167.4(6)
Cl2 Ru2 C24 C23 58.3(8)
C22 Ru2 C24 C37 -168.6(12)
C23 Ru2 C24 C37 -131.4(14)
C25 Ru2 C24 C37 111.3(14)
C21 Ru2 C24 C37 147.5(12)
Cl1 Ru2 C24 C37 36.0(12)
Cl2 Ru2 C24 C37 -73.1(12)
C23 C24 C25 C21 3.6(14)
C37 C24 C25 C21 179.6(11)
Ru2 C24 C25 C21 -59.3(9)
C23 C24 C25 Ru2 62.9(8)
C37 C24 C25 Ru2 -121.0(11)
O2 C21 C25 C24 -176.5(12)
C22 C21 C25 C24 -0.6(14)
Ru2 C21 C25 C24 57.6(8)
O2 C21 C25 Ru2 125.9(13)
C22 C21 C25 Ru2 -58.2(8)
C22 Ru2 C25 C24 -83.1(8)
C23 Ru2 C25 C24 -39.3(7)
C21 Ru2 C25 C24 -120.6(11)
Cl1 Ru2 C25 C24 119.4(7)
C24 Ru2 C25 C21 120.6(11)
C22 Ru2 C25 C21 37.5(8)
C23 Ru2 C25 C21 81.3(8)
Cl1 Ru2 C25 C21 -120.0(7)
C21 O2 C26 C27 -177.8(11)
C23 C22 C28 C31 19(2)
C21 C22 C28 C31 -163.5(12)
Ru2 C22 C28 C31 -76.6(15)
C23 C22 C28 C30 -102.1(16)
C21 C22 C28 C30 75.2(15)
Ru2 C22 C28 C30 162.1(10)
C23 C22 C28 C29 138.0(14)
C21 C22 C28 C29 -44.8(16)
Ru2 C22 C28 C29 42.1(16)
C22 C23 C32 C33 93.8(17)
C24 C23 C32 C33 -90.6(15)
Ru2 C23 C32 C33 -175.3(9)
C23 C32 C33 C34 -91.1(15)
C23 C32 C33 C35 30.7(17)
C23 C32 C33 C36 153.1(12)
C25 C24 C37 C39 171.5(12)
C23 C24 C37 C39 -14(2)
Ru2 C24 C37 C39 84.4(14)
C25 C24 C37 C38 -65.3(15)
C23 C24 C37 C38 109.5(15)
Ru2 C24 C37 C38 -152.4(10)
C25 C24 C37 C40 49.4(15)
C23 C24 C37 C40 -135.8(14)
Ru2 C24 C37 C40 -37.8(15)
